data_2016178
loop_
_publ_author_name
'Gubanov, Alexander I.'
'Kuratieva, Natalia V.'

_publ_section_title
;
 Double complexes [Co(NH~3~)~5~(H~2~O)]~2~[Zr~3~F~18~]&#x00B7;6H~2~O
 and [Co(NH~3~)~6~]~2~[Zr~3~F~18~]&#x00B7;6H~2~O
;
_journal_coeditor_code BC3047
_journal_issue 10
_journal_name_full 'Acta Crystallographica Section C'
_journal_page_first i83
_journal_page_last i85
_journal_paper_doi 10.1107/S010827010704108X
_journal_volume 63
_journal_year 2007
_chemical_formula_iupac '[Co (N H3)6]2 [Zr3 F18] , 6H2 O'
_chemical_formula_moiety '2Co H18 N6 3+ , Zr3 F18 6- , 6H2 O'
_chemical_formula_sum 'Co2 F18 H48 N12 O6 Zr3'
_chemical_formula_weight 1046.02
_chemical_name_systematic
;
bis[hexaamminecobalt(III)]
tetra-\m~2~-fluorido-tetradecafluoridotrizirconium(IV) hexahydrate
;
_space_group_IT_number 52
_symmetry_cell_setting orthorhombic
_symmetry_space_group_name_Hall '-P 2a 2bc'
_symmetry_space_group_name_H-M 'P n n a'
_atom_sites_solution_hydrogens geom
_atom_sites_solution_primary direct
_atom_sites_solution_secondary difmap
_audit_creation_method SHELXL97
_cell_angle_alpha 90.00
_cell_angle_beta 90.00
_cell_angle_gamma 90.00
_cell_formula_units_Z 4
_cell_length_a 16.0370(3)
_cell_length_b 14.6920(2)
_cell_length_c 12.9942(2)
_cell_measurement_reflns_used 8258
_cell_measurement_temperature 293(2)
_cell_measurement_theta_max 32.58
_cell_measurement_theta_min 2.45
_cell_volume 3061.64(9)
_computing_cell_refinement 'SAINT (Bruker, 2004)'
_computing_data_collection 'APEX2 (Bruker, 2004)'
_computing_data_reduction SAINT
_computing_molecular_graphics SHELXTL
_computing_publication_material SHELXTL
_computing_structure_refinement SHELXTL
_computing_structure_solution 'SHELXTL (Bruker, 2004)'
_diffrn_ambient_temperature 293(2)
_diffrn_detector_area_resol_mean 25
_diffrn_measured_fraction_theta_full 0.999
_diffrn_measured_fraction_theta_max 0.999
_diffrn_measurement_device_type 'Bruker Nonius X8 APEX CCD area-detector'
_diffrn_measurement_method \f
_diffrn_radiation_monochromator graphite
_diffrn_radiation_type MoK\a
_diffrn_radiation_wavelength 0.71073
_diffrn_reflns_av_R_equivalents 0.0312
_diffrn_reflns_av_sigmaI/netI 0.0202
_diffrn_reflns_limit_h_max 20
_diffrn_reflns_limit_h_min -20
_diffrn_reflns_limit_k_max 18
_diffrn_reflns_limit_k_min -14
_diffrn_reflns_limit_l_max 14
_diffrn_reflns_limit_l_min -16
_diffrn_reflns_number 20871
_diffrn_reflns_theta_full 25.00
_diffrn_reflns_theta_max 26.37
_diffrn_reflns_theta_min 2.02
_diffrn_standards_decay_% 0
_diffrn_standards_number 0
_exptl_absorpt_coefficient_mu 2.197
_exptl_absorpt_correction_T_max 0.7200
_exptl_absorpt_correction_T_min 0.5989
_exptl_absorpt_correction_type multi-scan
_exptl_absorpt_process_details '(SADABS; Bruker, 2004)'
_exptl_crystal_colour yellow
_exptl_crystal_density_diffrn 2.269
_exptl_crystal_density_method 'not measured'
_exptl_crystal_description prism
_exptl_crystal_F_000 2064
_exptl_crystal_size_max 0.26
_exptl_crystal_size_mid 0.20
_exptl_crystal_size_min 0.16
_refine_diff_density_max 1.240
_refine_diff_density_min -2.229
_refine_ls_extinction_coef 0
_refine_ls_extinction_method none
_refine_ls_goodness_of_fit_ref 1.187
_refine_ls_hydrogen_treatment constr
_refine_ls_matrix_type full
_refine_ls_number_parameters 211
_refine_ls_number_reflns 3136
_refine_ls_number_restraints 0
_refine_ls_restrained_S_all 1.187
_refine_ls_R_factor_all 0.0497
_refine_ls_R_factor_gt 0.0408
_refine_ls_shift/su_max 0.002
_refine_ls_shift/su_mean 0.000
_refine_ls_structure_factor_coef Fsqd
_refine_ls_weighting_details 'calc w = 1/[\s^2^(Fo^2^)+(0.0489P)^2^+15.8103P] where P=(Fo^2^+2Fc^2^)/3'
_refine_ls_weighting_scheme calc
_refine_ls_wR_factor_gt 0.1052
_refine_ls_wR_factor_ref 0.1096
_reflns_number_gt 2608
_reflns_number_total 3136
_reflns_threshold_expression I>2\s(I)
_cod_data_source_file bc3047.cif
_cod_data_source_block II
_cod_depositor_comments
;
The following automatic conversions were performed:
'_geom_bond_publ_flag' value 'Yes' changed to 'yes' according to
'/home/saulius/struct/CIF-dictionaries/cif_core.dic' dictionary named
'cif_core.dic' version 2.4.1 from 2010-06-29 (19
times).

'_geom_bond_publ_flag' value 'No' changed to 'no' according to
'/home/saulius/struct/CIF-dictionaries/cif_core.dic' dictionary named
'cif_core.dic' version 2.4.1 from 2010-06-29 (18 times).

Automatic conversion script
Id: cif_fix_enum 1527 2010-12-29 10:47:43Z saulius 

The following automatic conversions were performed:

'_geom_bond_publ_flag' value 'Yes' changed to 'yes' according to
/home/saulius/struct/CIF-dictionaries/cif_core.dic dictionary named
'cif_core.dic' version 2.4.1 from 2010-06-29 (19
times).

'_geom_bond_publ_flag' value 'No' changed to 'no' according
to /home/saulius/struct/CIF-dictionaries/cif_core.dic dictionary
named 'cif_core.dic' version 2.4.1 from 2010-06-29 (18 times).

Automatic conversion script
Id: cif_fix_values 1715 2011-07-08 13:25:40Z adriana 
;
_cod_database_code 2016178
_cod_database_fobs_code 2016178

loop_
_symmetry_equiv_pos_as_xyz
'x, y, z'
'-x+1/2, -y, z'
'x, -y+1/2, -z+1/2'
'-x+1/2, y+1/2, -z+1/2'
'-x, -y, -z'
'x-1/2, y, -z'
'-x, y-1/2, z-1/2'
'x-1/2, -y-1/2, z-1/2'

loop_
_atom_site_type_symbol
_atom_site_label
_atom_site_fract_x
_atom_site_fract_y
_atom_site_fract_z
_atom_site_U_iso_or_equiv
_atom_site_adp_type
_atom_site_calc_flag
_atom_site_refinement_flags
_atom_site_occupancy
Zr Zr1 0.13816(3) 0.2500 0.7500 0.01921(16) Uani d S 1
Co Co1 0.0000 0.0000 0.0000 0.01850(19) Uani d S 1
Zr Zr2 0.36785(3) 0.2500 0.7500 0.01612(15) Uani d S 1
Co Co2 0.2500 0.0000 0.47050(6) 0.0191(2) Uani d S 1
Zr Zr3 0.59825(4) 0.2500 0.7500 0.01999(16) Uani d S 1
F F11 0.0108(3) 0.2633(9) 0.7306(8) 0.036(2) Uani d P 0.50
N N11 0.1134(3) 0.0292(3) 0.0437(3) 0.0334(10) Uani d . 1
H H11A 0.1435 -0.0216 0.0468 0.050 Uiso calc R 1
H H11B 0.1120 0.0553 0.1054 0.050 Uiso calc R 1
H H11C 0.1365 0.0673 -0.0014 0.050 Uiso calc R 1
F F12 0.25049(16) 0.18864(19) 0.6937(2) 0.0312(6) Uani d . 1
N N12 -0.0203(3) 0.1300(3) -0.0211(3) 0.0300(9) Uani d . 1
H H12A -0.0589 0.1373 -0.0697 0.045 Uiso calc R 1
H H12B 0.0268 0.1570 -0.0408 0.045 Uiso calc R 1
H H12C -0.0380 0.1548 0.0374 0.045 Uiso calc R 1
F F13 0.1390(2) 0.1615(2) 0.8662(3) 0.0536(9) Uani d . 1
N N13 -0.0376(3) 0.0085(3) 0.1438(3) 0.0303(9) Uani d . 1
H H13A -0.0648 -0.0421 0.1609 0.045 Uiso calc R 1
H H13B -0.0714 0.0562 0.1508 0.045 Uiso calc R 1
H H13C 0.0064 0.0154 0.1848 0.045 Uiso calc R 1
F F14 0.1052(2) 0.1457(2) 0.6532(3) 0.0559(10) Uani d . 1
F F21 0.33673(19) 0.1700(3) 0.8697(3) 0.0554(11) Uani d . 1
N N21 0.1308(3) 0.0272(3) 0.4704(4) 0.0361(10) Uani d . 1
H H21A 0.1185 0.0611 0.4157 0.054 Uiso calc R 1
H H21B 0.1177 0.0574 0.5275 0.054 Uiso calc R 1
H H21C 0.1020 -0.0245 0.4679 0.054 Uiso calc R 1
F F22 0.40106(19) 0.1412(2) 0.6659(3) 0.0501(9) Uani d . 1
N N22 0.2500 0.0000 0.3209(4) 0.0326(13) Uani d S 1
H H22A 0.2523 0.0571 0.2980 0.049 Uiso calc PR 0.50
H H22B 0.2036 -0.0264 0.2980 0.049 Uiso calc PR 0.50
H H22C 0.2941 -0.0307 0.2980 0.049 Uiso calc PR 0.50
F F23 0.48665(15) 0.2071(2) 0.8248(2) 0.0334(7) Uani d . 1
N N23 0.2716(3) 0.1312(3) 0.4704(3) 0.0302(9) Uani d . 1
H H23A 0.3209 0.1421 0.4413 0.045 Uiso calc R 1
H H23B 0.2721 0.1517 0.5349 0.045 Uiso calc R 1
H H23C 0.2318 0.1595 0.4351 0.045 Uiso calc R 1
N N24 0.2500 0.0000 0.6213(5) 0.0438(17) Uani d S 1
H H24A 0.2341 0.0544 0.6442 0.066 Uiso calc PR 0.50
H H24B 0.3011 -0.0121 0.6442 0.066 Uiso calc PR 0.50
H H24C 0.2148 -0.0423 0.6442 0.066 Uiso calc PR 0.50
F F31 0.7251(4) 0.2678(10) 0.7648(13) 0.055(3) Uani d P 0.50
F F32 0.6244(2) 0.2539(3) 0.9015(3) 0.0647(12) Uani d . 1
F F33 0.6093(2) 0.1131(2) 0.7434(3) 0.0532(9) Uani d . 1
O O1W 0.2823(4) 0.1483(4) 0.0647(5) 0.0770(16) Uani d . 1
O O2W 0.3836(4) 0.1253(5) 0.2389(5) 0.068(2) Uani d P 0.75
O O3W 0.4607(3) 0.1485(3) 0.4634(4) 0.0581(12) Uani d . 1
O O4W 0.2500 0.0000 0.8746(8) 0.041(3) Uani d SP 0.50

loop_
_atom_site_aniso_label
_atom_site_aniso_U_11
_atom_site_aniso_U_22
_atom_site_aniso_U_33
_atom_site_aniso_U_12
_atom_site_aniso_U_13
_atom_site_aniso_U_23
Zr1 0.0136(3) 0.0195(3) 0.0245(3) 0.000 0.000 -0.0064(2)
Co1 0.0211(4) 0.0172(4) 0.0172(4) -0.0043(3) 0.0032(3) -0.0053(3)
Zr2 0.0143(3) 0.0171(3) 0.0170(3) 0.000 0.000 0.0034(2)
Co2 0.0219(4) 0.0170(4) 0.0184(4) 0.0036(3) 0.000 0.000
Zr3 0.0140(3) 0.0245(3) 0.0215(3) 0.000 0.000 0.0073(2)
F11 0.016(2) 0.047(7) 0.045(8) 0.008(3) -0.004(3) -0.007(4)
N11 0.026(2) 0.042(3) 0.032(2) -0.0076(19) 0.0021(17) -0.0070(19)
F12 0.0190(12) 0.0305(15) 0.0441(17) 0.0001(11) -0.0001(12) -0.0188(13)
N12 0.040(2) 0.025(2) 0.025(2) 0.0023(18) 0.0039(17) -0.0022(16)
F13 0.058(2) 0.056(2) 0.046(2) -0.0208(17) 0.0136(17) 0.0168(17)
N13 0.035(2) 0.024(2) 0.031(2) -0.0057(17) 0.0078(18) -0.0066(16)
F14 0.0311(16) 0.058(2) 0.078(3) -0.0022(16) -0.0084(17) -0.044(2)
F21 0.0236(15) 0.084(3) 0.059(2) 0.0006(16) 0.0049(15) 0.050(2)
N21 0.030(2) 0.031(2) 0.047(3) 0.0065(18) 0.0072(19) -0.001(2)
F22 0.0289(16) 0.049(2) 0.072(2) 0.0061(15) 0.0026(16) -0.0304(18)
N22 0.038(3) 0.034(3) 0.026(3) 0.009(3) 0.000 0.000
F23 0.0167(13) 0.0507(18) 0.0327(15) 0.0026(12) 0.0005(11) 0.0264(14)
N23 0.034(2) 0.023(2) 0.034(2) 0.0010(17) -0.0032(18) 0.0032(16)
N24 0.078(5) 0.024(3) 0.029(3) 0.005(3) 0.000 0.000
F31 0.022(3) 0.072(11) 0.069(10) -0.001(4) -0.005(4) -0.008(6)
F32 0.065(2) 0.099(3) 0.0302(18) -0.037(2) -0.0203(16) 0.0142(18)
F33 0.068(2) 0.0320(17) 0.059(2) 0.0201(17) 0.0247(18) 0.0060(15)
O1W 0.076(4) 0.068(3) 0.087(4) 0.009(3) 0.019(3) -0.002(3)
O2W 0.081(5) 0.063(4) 0.062(4) -0.040(4) 0.022(4) -0.008(3)
O3W 0.044(2) 0.058(3) 0.072(3) -0.013(2) 0.012(2) -0.001(2)
O4W 0.071(8) 0.018(5) 0.035(6) 0.010(5) 0.000 0.000

loop_
_atom_type_symbol
_atom_type_description
_atom_type_scat_dispersion_real
_atom_type_scat_dispersion_imag
_atom_type_scat_source
N N 0.0061 0.0033 'International Tables Vol C Tables 4.2.6.8 and 6.1.1.4'
H H 0.0000 0.0000 'International Tables Vol C Tables 4.2.6.8 and 6.1.1.4'
O O 0.0106 0.0060 'International Tables Vol C Tables 4.2.6.8 and 6.1.1.4'
F F 0.0171 0.0103 'International Tables Vol C Tables 4.2.6.8 and 6.1.1.4'
Co Co 0.3494 0.9721 'International Tables Vol C Tables 4.2.6.8 and 6.1.1.4'
Zr Zr -2.9673 0.5597 'International Tables Vol C Tables 4.2.6.8 and 6.1.1.4'

loop_
_geom_angle_atom_site_label_1
_geom_angle_atom_site_label_2
_geom_angle_atom_site_label_3
_geom_angle_site_symmetry_1
_geom_angle_site_symmetry_3
_geom_angle
F13 Zr1 F13 . 3_556 179.2(2)
F13 Zr1 F14 . 3_556 91.40(17)
F13 Zr1 F14 3_556 3_556 88.81(17)
F13 Zr1 F14 . . 88.81(17)
F13 Zr1 F14 3_556 . 91.40(17)
F14 Zr1 F14 3_556 . 150.10(18)
F13 Zr1 F11 . . 99.3(2)
F13 Zr1 F11 3_556 . 81.5(2)
F14 Zr1 F11 3_556 . 75.5(4)
F14 Zr1 F11 . . 75.0(4)
F13 Zr1 F11 . 3_556 81.5(2)
F13 Zr1 F11 3_556 3_556 99.3(2)
F14 Zr1 F11 3_556 3_556 75.0(4)
F14 Zr1 F11 . 3_556 75.5(4)
F11 Zr1 F11 . 3_556 17.8(4)
F13 Zr1 F12 . 3_556 90.57(13)
F13 Zr1 F12 3_556 3_556 88.76(14)
F14 Zr1 F12 3_556 3_556 72.15(11)
F14 Zr1 F12 . 3_556 137.75(11)
F11 Zr1 F12 . 3_556 146.3(4)
F11 Zr1 F12 3_556 3_556 146.0(4)
F13 Zr1 F12 . . 88.76(14)
F13 Zr1 F12 3_556 . 90.57(13)
F14 Zr1 F12 3_556 . 137.75(12)
F14 Zr1 F12 . . 72.15(11)
F11 Zr1 F12 . . 146.0(4)
F11 Zr1 F12 3_556 . 146.3(4)
F12 Zr1 F12 3_556 . 65.60(14)
N11 Co1 N11 . 5 180.0
N11 Co1 N12 . . 88.93(19)
N11 Co1 N12 5 . 91.07(19)
N11 Co1 N12 . 5 91.07(19)
N11 Co1 N12 5 5 88.93(19)
N12 Co1 N12 . 5 180.0
N11 Co1 N13 . . 89.74(18)
N11 Co1 N13 5 . 90.25(18)
N12 Co1 N13 . . 91.16(17)
N12 Co1 N13 5 . 88.85(17)
N11 Co1 N13 . 5 90.26(18)
N11 Co1 N13 5 5 89.75(18)
N12 Co1 N13 . 5 88.84(17)
N12 Co1 N13 5 5 91.16(17)
N13 Co1 N13 . 5 180.0
F22 Zr2 F22 . 3_556 149.23(18)
F22 Zr2 F21 . 3_556 96.34(17)
F22 Zr2 F21 3_556 3_556 91.21(17)
F22 Zr2 F21 . . 91.21(17)
F22 Zr2 F21 3_556 . 96.34(17)
F21 Zr2 F21 3_556 . 151.29(17)
F22 Zr2 F12 . . 73.82(11)
F22 Zr2 F12 3_556 . 136.91(11)
F21 Zr2 F12 3_556 . 76.79(13)
F21 Zr2 F12 . . 78.84(13)
F22 Zr2 F12 . 3_556 136.91(11)
F22 Zr2 F12 3_556 3_556 73.82(11)
F21 Zr2 F12 3_556 3_556 78.84(13)
F21 Zr2 F12 . 3_556 76.79(13)
F12 Zr2 F12 . 3_556 63.33(13)
F22 Zr2 F23 . . 77.61(13)
F22 Zr2 F23 3_556 . 76.19(13)
F21 Zr2 F23 3_556 . 135.56(11)
F21 Zr2 F23 . . 73.12(11)
F12 Zr2 F23 . . 139.12(11)
F12 Zr2 F23 3_556 . 134.29(11)
F22 Zr2 F23 . 3_556 76.19(13)
F22 Zr2 F23 3_556 3_556 77.61(13)
F21 Zr2 F23 3_556 3_556 73.12(11)
F21 Zr2 F23 . 3_556 135.56(11)
F12 Zr2 F23 . 3_556 134.29(11)
F12 Zr2 F23 3_556 3_556 139.12(11)
F23 Zr2 F23 . 3_556 62.62(13)
N22 Co2 N21 . 2 89.96(15)
N22 Co2 N21 . . 89.96(15)
N21 Co2 N21 2 . 179.9(3)
N22 Co2 N23 . 2 89.97(13)
N21 Co2 N23 2 2 88.39(18)
N21 Co2 N23 . 2 91.61(18)
N22 Co2 N23 . . 89.97(13)
N21 Co2 N23 2 . 91.61(18)
N21 Co2 N23 . . 88.39(18)
N23 Co2 N23 2 . 179.9(3)
N22 Co2 N24 . . 180.0000(10)
N21 Co2 N24 2 . 90.04(15)
N21 Co2 N24 . . 90.04(15)
N23 Co2 N24 2 . 90.03(13)
N23 Co2 N24 . . 90.03(13)
F32 Zr3 F32 . 3_556 156.0(2)
F32 Zr3 F33 . 3_556 84.92(15)
F32 Zr3 F33 3_556 3_556 92.98(16)
F32 Zr3 F33 . . 92.99(16)
F32 Zr3 F33 3_556 . 84.92(15)
F33 Zr3 F33 3_556 . 170.0(2)
F32 Zr3 F31 . . 72.5(5)
F32 Zr3 F31 3_556 . 83.6(5)
F33 Zr3 F31 3_556 . 77.5(4)
F33 Zr3 F31 . . 92.5(4)
F32 Zr3 F31 . 3_556 83.6(5)
F32 Zr3 F31 3_556 3_556 72.5(5)
F33 Zr3 F31 3_556 3_556 92.5(4)
F33 Zr3 F31 . 3_556 77.5(4)
F31 Zr3 F31 . 3_556 18.1(4)
F32 Zr3 F23 . . 74.79(13)
F32 Zr3 F23 3_556 . 127.75(15)
F33 Zr3 F23 3_556 . 110.39(15)
F33 Zr3 F23 . . 78.38(13)
F31 Zr3 F23 . . 145.5(6)
F31 Zr3 F23 3_556 . 146.5(6)
F32 Zr3 F23 . 3_556 127.75(15)
F32 Zr3 F23 3_556 3_556 74.79(13)
F33 Zr3 F23 3_556 3_556 78.38(13)
F33 Zr3 F23 . 3_556 110.39(15)
F31 Zr3 F23 . 3_556 146.5(6)
F31 Zr3 F23 3_556 3_556 145.5(6)
F23 Zr3 F23 . 3_556 65.84(13)
F11 F11 Zr1 3_556 . 81.12(18)
Co1 N11 H11A . . 109.5
Co1 N11 H11B . . 109.5
H11A N11 H11B . . 109.5
Co1 N11 H11C . . 109.5
H11A N11 H11C . . 109.5
H11B N11 H11C . . 109.5
Zr1 F12 Zr2 . . 115.53(11)
Co1 N12 H12A . . 109.5
Co1 N12 H12B . . 109.5
H12A N12 H12B . . 109.5
Co1 N12 H12C . . 109.5
H12A N12 H12C . . 109.5
H12B N12 H12C . . 109.5
Co1 N13 H13A . . 109.5
Co1 N13 H13B . . 109.5
H13A N13 H13B . . 109.5
Co1 N13 H13C . . 109.5
H13A N13 H13C . . 109.5
H13B N13 H13C . . 109.5
Co2 N21 H21A . . 109.5
Co2 N21 H21B . . 109.5
H21A N21 H21B . . 109.5
Co2 N21 H21C . . 109.5
H21A N21 H21C . . 109.5
H21B N21 H21C . . 109.5
Co2 N22 H22A . . 109.5
Co2 N22 H22B . . 109.5
H22A N22 H22B . . 109.5
Co2 N22 H22C . . 109.5
H22A N22 H22C . . 109.5
H22B N22 H22C . . 109.5
Zr3 F23 Zr2 . . 115.77(11)
Co2 N23 H23A . . 109.5
Co2 N23 H23B . . 109.5
H23A N23 H23B . . 109.5
Co2 N23 H23C . . 109.5
H23A N23 H23C . . 109.5
H23B N23 H23C . . 109.5
Co2 N24 H24A . . 109.5
Co2 N24 H24B . . 109.5
H24A N24 H24B . . 109.5
Co2 N24 H24C . . 109.5
H24A N24 H24C . . 109.5
H24B N24 H24C . . 109.5
F31 F31 Zr3 3_556 . 81.0(2)

loop_
_geom_bond_atom_site_label_1
_geom_bond_atom_site_label_2
_geom_bond_site_symmetry_2
_geom_bond_distance
_geom_bond_publ_flag
Co1 N11 . 1.953(4) yes
Co1 N11 5 1.953(4) no
Co1 N12 . 1.957(4) yes
Co1 N12 5 1.957(4) no
Co1 N13 . 1.967(4) yes
Co1 N13 5 1.967(4) no
Co2 N21 . 1.953(4) yes
Co2 N21 2 1.953(4) no
Co2 N22 . 1.944(6) yes
Co2 N23 . 1.959(4) yes
Co2 N23 2 1.959(4) no
Co2 N24 . 1.960(6) yes
Zr1 F11 . 2.067(5) yes
Zr1 F11 3_556 2.067(5) no
Zr1 F12 . 2.143(3) yes
Zr1 F12 3_556 2.143(3) no
Zr1 F13 . 1.993(3) yes
Zr1 F13 3_556 1.993(3) no
Zr1 F14 . 2.051(3) yes
Zr1 F14 3_556 2.051(3) no
Zr2 F12 . 2.211(3) yes
Zr2 F12 3_556 2.211(3) no
Zr2 F21 . 2.013(3) yes
Zr2 F21 3_556 2.013(3) no
Zr2 F22 . 2.008(3) yes
Zr2 F22 3_556 2.008(3) no
Zr2 F23 . 2.230(3) yes
Zr2 F23 3_556 2.230(3) no
Zr3 F23 . 2.132(3) yes
Zr3 F23 3_556 2.132(3) no
Zr3 F31 . 2.061(6) yes
Zr3 F31 3_556 2.061(6) no
Zr3 F32 . 2.013(4) yes
Zr3 F32 3_556 2.014(4) no
Zr3 F33 . 2.021(3) yes
Zr3 F33 3_556 2.021(3) no
F11 F11 3_556 0.638(13) no
N11 H11A . 0.89 ?
N11 H11B . 0.89 ?
N11 H11C . 0.89 ?
N12 H12A . 0.89 ?
N12 H12B . 0.89 ?
N12 H12C . 0.89 ?
N13 H13A . 0.89 ?
N13 H13B . 0.89 ?
N13 H13C . 0.89 ?
N21 H21A . 0.89 ?
N21 H21B . 0.89 ?
N21 H21C . 0.89 ?
N22 H22A . 0.89 ?
N22 H22B . 0.89 ?
N22 H22C . 0.89 ?
N23 H23A . 0.89 ?
N23 H23B . 0.89 ?
N23 H23C . 0.89 ?
N24 H24A . 0.89 ?
N24 H24B . 0.89 ?
N24 H24C . 0.89 ?
